data_9004164
loop_
_publ_author_name
'Hawthorne, F. C.'

_publ_section_title
;
 The crystal structure of boggildite
;
_journal_name_full 'The Canadian Mineralogist'
_journal_page_first 263
_journal_page_last 270
_journal_volume 20
_journal_year 1982
_chemical_formula_sum 'Al2 F9 Na2 O4 P Sr2'
_chemical_name_mineral Boggildite
_space_group_IT_number 14
_symmetry_space_group_name_Hall '-P 2ybc'
_symmetry_space_group_name_H-M 'P 1 21/c 1'
_cell_angle_alpha 90
_cell_angle_beta 107.53
_cell_angle_gamma 90
_cell_length_a 5.251
_cell_length_b 10.464
_cell_length_c 18.577
_cell_formula_units_Z 4
_cell_volume 973.337
_database_code_amcsd 0005187
_exptl_crystal_density_diffrn 3.693
_cod_original_formula_sum 'Sr2 P Al2 Na2 O4 F9'
_cod_database_code 9004164

loop_
_space_group_symop_operation_xyz
x,y,z
x,1/2-y,1/2+z
-x,1/2+y,1/2-z
-x,-y,-z

loop_
_atom_site_aniso_label
_atom_site_aniso_U_11
_atom_site_aniso_U_22
_atom_site_aniso_U_33
_atom_site_aniso_U_12
_atom_site_aniso_U_13
_atom_site_aniso_U_23
Sr1 0.01644 0.01353 0.00429 -0.00040 -0.00036 0.00009
Sr2 0.01725 0.01381 0.00556 -0.00042 -0.00076 0.00066
P 0.01677 0.01109 0.00318 -0.00027 -0.00135 0.00000
Al1 0.01118 0.01331 0.00318 0.00000 -0.00045 0.00000
Al2 0.01486 0.01387 0.00159 0.00000 0.00045 0.00000
Al3 0.01397 0.01165 0.00318 0.00053 -0.00315 -0.00094
Na1 0.02451 0.02774 0.03020 0.00027 -0.01123 -0.00376
Na2 0.02235 0.03495 0.00636 0.00053 0.00000 0.00282
O1 0.01816 0.01553 0.00795 -0.00133 -0.00404 0.00188
O2 0.02591 0.01054 0.00477 -0.00053 -0.00270 0.00282
O3 0.02718 0.01720 0.00477 0.00000 0.00225 0.00094
O4 0.07354 0.04826 0.03656 0.00717 0.00315 0.00376
F1 0.01562 0.01831 0.01590 -0.00451 -0.00719 0.00470
F2 0.01626 0.01831 0.00636 -0.00212 0.00000 -0.00188
F3 0.02642 0.02052 0.00954 0.00159 0.00584 0.00094
F4 0.01677 0.01498 0.01431 0.00531 0.00225 -0.00188
F5 0.01893 0.01609 0.00954 0.00531 -0.00225 -0.00094
F6 0.02108 0.02995 0.00318 0.00027 0.00270 -0.00282
F7 0.01511 0.02607 0.01113 0.00186 -0.00045 0.00563
F8 0.02197 0.01720 0.01272 -0.00425 0.00270 0.00188
F9 0.02401 0.02052 0.00318 -0.00080 0.00449 0.00094

loop_
_atom_site_label
_atom_site_fract_x
_atom_site_fract_y
_atom_site_fract_z
Sr1 0.33930 0.03960 0.33111
Sr2 0.35660 0.46320 0.35754
P 0.94660 0.25000 0.90920
Al1 0.00000 0.00000 0.00000
Al2 0.00000 0.00000 0.50000
Al3 0.69510 0.24690 0.24040
Na1 0.11050 0.24250 0.63100
Na2 0.54080 0.21940 0.51940
O1 0.22260 0.24350 0.39900
O2 0.86440 0.11210 0.91890
O3 0.93470 0.17300 0.47840
O4 0.72990 0.30310 0.83900
F1 0.30300 0.09130 0.03650
F2 0.43970 0.12430 0.21110
F3 0.85130 0.09190 0.06040
F4 0.93800 0.13150 0.23240
F5 0.93320 0.12610 0.76290
F6 0.63960 0.21410 0.64310
F7 0.34310 0.03390 0.54800
F8 0.44130 0.13590 0.73950
F9 0.07090 0.96630 0.41170

loop_
_cod_related_entry_id
_cod_related_entry_database
_cod_related_entry_code
1 AMCSD 0005187
